data_4305654
loop_
_publ_author_name
'Na Xu'
'Wei Shi'
'Dai-Zheng Liao'
'Shi-Ping Yan'
'Peng Cheng'

_publ_contact_author_address
;Department of Chemistry
Nankai University
Tianjin 300071, P. R. China
;
_publ_contact_author_email liaodz@nankai.edu.cn
_publ_contact_author_fax +86-22-23502458
_publ_contact_author_name 'Dai-Zheng Liao'
_publ_contact_author_phone +86-22-23505063
_publ_section_title
;
Template Synthesis of Lanthanide (Pr, Nd, Gd) Coordination Polymers with
2-Hydroxynicotinic Acid Exhibiting Ferro-/Antiferromagnetic Interaction
;
_journal_name_full 'Inorganic Chemistry'
_journal_page_first 8748
_journal_page_last 8756
_journal_paper_doi 10.1021/ic800623v
_journal_volume 47
_journal_year 2008
_chemical_formula_moiety 'C6 H8 N Nd O9 S'
_chemical_formula_sum 'C6 H8 N Nd O9 S'
_chemical_formula_weight 414.43
_chemical_name_systematic
; 
 ? 
;
_space_group_IT_number 14
_symmetry_cell_setting monoclinic
_symmetry_space_group_name_Hall '-P 2ybc'
_symmetry_space_group_name_H-M 'P 1 21/c 1'
_atom_sites_solution_hydrogens geom
_atom_sites_solution_primary direct
_atom_sites_solution_secondary difmap
_audit_creation_method SHELXL-97
_cell_angle_alpha 90.00
_cell_angle_beta 99.958(2)
_cell_angle_gamma 90.00
_cell_formula_units_Z 4
_cell_length_a 6.9943(11)
_cell_length_b 18.637(3)
_cell_length_c 8.9029(14)
_cell_measurement_reflns_used 3070
_cell_measurement_temperature 293(2)
_cell_measurement_theta_max 27.8764
_cell_measurement_theta_min 2.3225
_cell_volume 1143.0(3)
_computing_cell_refinement 'Bruker SMART'
_computing_data_collection 'Bruker SMART'
_computing_data_reduction 'Bruker SMART'
_computing_molecular_graphics 'Bruker SHELXTL'
_computing_publication_material 'Bruker SHELXTL'
_computing_structure_refinement 'SHELXL-97 (Sheldrick, 1997)'
_computing_structure_solution 'SHELXS-97 (Sheldrick, 1990)'
_diffrn_ambient_temperature 293(2)
_diffrn_measured_fraction_theta_full 0.993
_diffrn_measured_fraction_theta_max 0.993
_diffrn_measurement_device_type 'CCD area detector'
_diffrn_measurement_method 'phi and omega scans'
_diffrn_radiation_monochromator graphite
_diffrn_radiation_source 'fine-focus sealed tube'
_diffrn_radiation_type MoK\a
_diffrn_radiation_wavelength 0.71070
_diffrn_reflns_av_R_equivalents 0.0359
_diffrn_reflns_av_sigmaI/netI 0.0334
_diffrn_reflns_limit_h_max 9
_diffrn_reflns_limit_h_min -8
_diffrn_reflns_limit_k_max 23
_diffrn_reflns_limit_k_min -24
_diffrn_reflns_limit_l_max 11
_diffrn_reflns_limit_l_min -11
_diffrn_reflns_number 10497
_diffrn_reflns_theta_full 27.98
_diffrn_reflns_theta_max 27.98
_diffrn_reflns_theta_min 2.96
_exptl_absorpt_coefficient_mu 4.765
_exptl_absorpt_correction_T_max 1.0000
_exptl_absorpt_correction_T_min 0.8635
_exptl_absorpt_correction_type multi-scan
_exptl_absorpt_process_details SADABS
_exptl_crystal_colour Colorless
_exptl_crystal_density_diffrn 2.408
_exptl_crystal_density_meas ?
_exptl_crystal_density_method 'not measured'
_exptl_crystal_description Block
_exptl_crystal_F_000 796
_exptl_crystal_size_max 0.2400
_exptl_crystal_size_mid 0.2000
_exptl_crystal_size_min 0.1800
_refine_diff_density_max 1.028
_refine_diff_density_min -0.899
_refine_diff_density_rms 0.141
_refine_ls_extinction_coef 0.0137(4)
_refine_ls_extinction_expression Fc^*^=kFc[1+0.001xFc^2^\l^3^/sin(2\q)]^-1/4^
_refine_ls_extinction_method SHELXL
_refine_ls_goodness_of_fit_ref 1.060
_refine_ls_hydrogen_treatment constr
_refine_ls_matrix_type full
_refine_ls_number_parameters 164
_refine_ls_number_reflns 2746
_refine_ls_number_restraints 6
_refine_ls_restrained_S_all 1.060
_refine_ls_R_factor_all 0.0218
_refine_ls_R_factor_gt 0.0191
_refine_ls_shift/su_max 0.002
_refine_ls_shift/su_mean 0.000
_refine_ls_structure_factor_coef Fsqd
_refine_ls_weighting_details 'calc w=1/[\s^2^(Fo^2^)+(0.0237P)^2^+0.0000P] where P=(Fo^2^+2Fc^2^)/3'
_refine_ls_weighting_scheme calc
_refine_ls_wR_factor_gt 0.0486
_refine_ls_wR_factor_ref 0.0492
_reflns_number_gt 2404
_reflns_number_total 2746
_reflns_threshold_expression >2sigma(I)
_cod_data_source_file ic800623v_si_001_3.cif
_cod_data_source_block 2
_cod_depositor_comments
;
The following automatic conversions were performed:
'_symmetry_cell_setting' value 'Monoclinic' changed to 'monoclinic'
according to '/home/saulius/struct/CIF-dictionaries/cif_core.dic'
dictionary named 'cif_core.dic' version 2.4.1 from
2010-06-29.

'_exptl_absorpt_correction_type' value 'MULTI-SCAN' changed
to 'multi-scan' according to
'/home/saulius/struct/CIF-dictionaries/cif_core.dic' dictionary named
'cif_core.dic' version 2.4.1 from 2010-06-29.

Automatic conversion script
Id: cif_fix_enum 1527 2010-12-29 10:47:43Z saulius 

The following automatic conversions were performed:

'_exptl_crystal_density_meas' value 'NONE' was changed to '?' - the
value is perceived as not measured.

Automatic conversion script
Id: cif_fix_values 3008 2015-01-20 13:52:24Z robertas 
;
_cod_original_cell_volume 1143.1(3)
_cod_database_code 4305654

loop_
_symmetry_equiv_pos_as_xyz
'x, y, z'
'-x, y+1/2, -z+1/2'
'-x, -y, -z'
'x, -y-1/2, z-1/2'

loop_
_atom_site_label
_atom_site_type_symbol
_atom_site_fract_x
_atom_site_fract_y
_atom_site_fract_z
_atom_site_U_iso_or_equiv
_atom_site_adp_type
_atom_site_occupancy
_atom_site_symmetry_multiplicity
_atom_site_calc_flag
_atom_site_refinement_flags
_atom_site_disorder_assembly
_atom_site_disorder_group
Nd1 Nd 0.227386(18) 0.451599(7) 0.400993(14) 0.00301(6) Uani 1 1 d . . .
O1 O 0.3328(2) 0.33057(10) 0.4010(2) 0.0083(4) Uani 1 1 d . . .
O2 O 0.5930(3) 0.43937(9) 0.4872(2) 0.0057(4) Uani 1 1 d . . .
O3 O 0.8890(2) 0.42757(10) 0.43721(19) 0.0063(4) Uani 1 1 d . . .
O4 O 0.3982(3) 0.47213(11) 0.1892(2) 0.0122(4) Uani 1 1 d D . .
H4A H 0.5178 0.4810 0.1887 0.015 Uiso 1 1 d RD . .
H4B H 0.3274 0.4720 0.1000 0.015 Uiso 1 1 d RD . .
O5 O 0.0360(2) 0.39539(10) 0.16434(19) 0.0081(4) Uani 1 1 d D . .
H5A H 0.0808 0.3784 0.0880 0.010 Uiso 1 1 d RD . .
H5B H -0.0546 0.4262 0.1404 0.010 Uiso 1 1 d RD . .
N1 N 0.4641(3) 0.22707(11) 0.3384(3) 0.0107(5) Uani 1 1 d . . .
H1 H 0.3533 0.2074 0.3397 0.013 Uiso 1 1 calc R . .
C1 C 0.4834(4) 0.29852(14) 0.3766(3) 0.0065(5) Uani 1 1 d . . .
C2 C 0.6746(4) 0.32777(14) 0.3825(3) 0.0062(5) Uani 1 1 d . . .
C3 C 0.8197(4) 0.28491(14) 0.3422(3) 0.0097(5) Uani 1 1 d . . .
H3 H 0.9431 0.3041 0.3454 0.012 Uiso 1 1 calc R . .
C4 C 0.7852(4) 0.21352(15) 0.2968(4) 0.0150(6) Uani 1 1 d . . .
H4 H 0.8823 0.1860 0.2660 0.018 Uiso 1 1 calc R . .
C5 C 0.6057(4) 0.18537(15) 0.2989(3) 0.0132(6) Uani 1 1 d . . .
H5 H 0.5807 0.1375 0.2733 0.016 Uiso 1 1 calc R . .
C6 C 0.7225(3) 0.40218(14) 0.4367(3) 0.0044(5) Uani 1 1 d . . .
S1 S -0.15657(9) 0.56382(3) 0.19866(7) 0.00479(13) Uani 1 1 d . . .
O6 O 0.0520(3) 0.54838(9) 0.2472(2) 0.0066(4) Uani 1 1 d . . .
O7 O -0.2502(2) 0.50140(10) 0.11248(19) 0.0077(4) Uani 1 1 d . . .
O8 O -0.2511(3) 0.57638(10) 0.3330(2) 0.0078(4) Uani 1 1 d . . .
O9 O -0.1815(3) 0.62838(10) 0.10158(19) 0.0082(4) Uani 1 1 d . . .

loop_
_atom_site_aniso_label
_atom_site_aniso_U_11
_atom_site_aniso_U_22
_atom_site_aniso_U_33
_atom_site_aniso_U_23
_atom_site_aniso_U_13
_atom_site_aniso_U_12
Nd1 0.00255(9) 0.00329(9) 0.00332(9) -0.00028(5) 0.00089(5) -0.00020(5)
O1 0.0061(9) 0.0045(9) 0.0151(10) -0.0013(7) 0.0040(7) -0.0003(7)
O2 0.0049(9) 0.0045(9) 0.0079(9) -0.0004(7) 0.0011(7) 0.0003(7)
O3 0.0058(9) 0.0065(9) 0.0071(9) -0.0011(7) 0.0021(7) -0.0025(7)
O4 0.0040(9) 0.0258(11) 0.0067(9) 0.0015(8) 0.0007(7) -0.0053(8)
O5 0.0077(9) 0.0099(10) 0.0071(9) -0.0021(7) 0.0023(7) 0.0027(7)
N1 0.0061(11) 0.0050(11) 0.0217(13) -0.0032(9) 0.0042(10) -0.0021(9)
C1 0.0077(12) 0.0046(12) 0.0068(12) 0.0007(10) 0.0003(10) 0.0002(10)
C2 0.0070(12) 0.0041(12) 0.0071(12) -0.0005(9) 0.0001(9) -0.0003(10)
C3 0.0069(13) 0.0077(13) 0.0146(14) -0.0014(10) 0.0017(11) -0.0011(10)
C4 0.0124(14) 0.0069(14) 0.0272(16) -0.0027(12) 0.0075(13) 0.0046(11)
C5 0.0128(14) 0.0054(13) 0.0212(15) -0.0047(11) 0.0024(12) -0.0001(11)
C6 0.0053(12) 0.0051(12) 0.0026(11) 0.0006(9) 0.0000(9) 0.0003(9)
S1 0.0046(3) 0.0061(3) 0.0038(3) 0.0010(2) 0.0013(2) 0.0012(2)
O6 0.0032(9) 0.0079(10) 0.0086(9) 0.0010(7) 0.0011(7) 0.0001(7)
O7 0.0056(9) 0.0087(10) 0.0084(9) -0.0011(7) 0.0002(7) -0.0015(7)
O8 0.0075(9) 0.0122(10) 0.0046(9) 0.0013(8) 0.0039(7) 0.0015(8)
O9 0.0094(9) 0.0085(10) 0.0073(9) 0.0040(7) 0.0032(7) 0.0034(7)

loop_
_atom_type_symbol
_atom_type_description
_atom_type_scat_dispersion_real
_atom_type_scat_dispersion_imag
_atom_type_scat_source
C C 0.0033 0.0016 'International Tables Vol C Tables 4.2.6.8 and 6.1.1.4'
H H 0.0000 0.0000 'International Tables Vol C Tables 4.2.6.8 and 6.1.1.4'
N N 0.0061 0.0033 'International Tables Vol C Tables 4.2.6.8 and 6.1.1.4'
O O 0.0106 0.0060 'International Tables Vol C Tables 4.2.6.8 and 6.1.1.4'
S S 0.1246 0.1234 'International Tables Vol C Tables 4.2.6.8 and 6.1.1.4'
Nd Nd -0.1943 3.0179 'International Tables Vol C Tables 4.2.6.8 and 6.1.1.4'

loop_
_geom_angle_atom_site_label_1
_geom_angle_atom_site_label_2
_geom_angle_atom_site_label_3
_geom_angle
_geom_angle_site_symmetry_1
_geom_angle_site_symmetry_3
_geom_angle_publ_flag
O1 Nd1 O8 79.94(6) . 3_566 ?
O1 Nd1 O4 87.43(6) . . ?
O8 Nd1 O4 147.08(6) 3_566 . ?
O1 Nd1 O6 145.27(6) . . ?
O8 Nd1 O6 130.59(6) 3_566 . ?
O4 Nd1 O6 73.59(6) . . ?
O1 Nd1 O3 97.56(6) . 1_455 ?
O8 Nd1 O3 74.80(6) 3_566 1_455 ?
O4 Nd1 O3 137.41(6) . 1_455 ?
O6 Nd1 O3 79.04(6) . 1_455 ?
O1 Nd1 O2 129.58(6) . 3_666 ?
O8 Nd1 O2 80.78(6) 3_566 3_666 ?
O4 Nd1 O2 84.29(6) . 3_666 ?
O6 Nd1 O2 78.10(6) . 3_666 ?
O3 Nd1 O2 121.24(6) 1_455 3_666 ?
O1 Nd1 O5 74.03(6) . . ?
O8 Nd1 O5 132.06(6) 3_566 . ?
O4 Nd1 O5 71.23(6) . . ?
O6 Nd1 O5 72.41(6) . . ?
O3 Nd1 O5 69.72(5) 1_455 . ?
O2 Nd1 O5 145.83(6) 3_666 . ?
O1 Nd1 O2 67.65(6) . . ?
O8 Nd1 O2 77.83(6) 3_566 . ?
O4 Nd1 O2 69.24(6) . . ?
O6 Nd1 O2 127.63(6) . . ?
O3 Nd1 O2 150.85(6) 1_455 . ?
O2 Nd1 O2 62.91(7) 3_666 . ?
O5 Nd1 O2 125.06(6) . . ?
O1 Nd1 O3 149.56(6) . 3_666 ?
O8 Nd1 O3 69.65(6) 3_566 3_666 ?
O4 Nd1 O3 119.12(6) . 3_666 ?
O6 Nd1 O3 63.00(6) . 3_666 ?
O3 Nd1 O3 73.54(6) 1_455 3_666 ?
O2 Nd1 O3 47.85(5) 3_666 3_666 ?
O5 Nd1 O3 126.21(5) . 3_666 ?
O2 Nd1 O3 106.03(5) . 3_666 ?
O1 Nd1 C6 146.30(6) . 3_666 ?
O8 Nd1 C6 75.31(6) 3_566 3_666 ?
O4 Nd1 C6 101.16(6) . 3_666 ?
O6 Nd1 C6 67.50(6) . 3_666 ?
O3 Nd1 C6 97.62(6) 1_455 3_666 ?
O2 Nd1 C6 23.85(6) 3_666 3_666 ?
O5 Nd1 C6 139.63(6) . 3_666 ?
O2 Nd1 C6 84.89(6) . 3_666 ?
O3 Nd1 C6 24.08(5) 3_666 3_666 ?
C1 O1 Nd1 135.92(16) . . ?
C6 O2 Nd1 104.01(15) . 3_666 ?
C6 O2 Nd1 132.48(16) . . ?
Nd1 O2 Nd1 117.09(7) 3_666 . ?
C6 O3 Nd1 166.14(17) . 1_655 ?
C6 O3 Nd1 87.37(14) . 3_666 ?
Nd1 O3 Nd1 106.46(6) 1_655 3_666 ?
Nd1 O4 H4A 130.4 . . ?
Nd1 O4 H4B 115.7 . . ?
H4A O4 H4B 113.9 . . ?
Nd1 O5 H5A 127.0 . . ?
Nd1 O5 H5B 101.1 . . ?
H5A O5 H5B 114.1 . . ?
C5 N1 C1 125.2(2) . . ?
C5 N1 H1 117.4 . . ?
C1 N1 H1 117.4 . . ?
O1 C1 N1 116.9(2) . . ?
O1 C1 C2 127.9(2) . . ?
N1 C1 C2 115.3(2) . . ?
C3 C2 C1 119.4(2) . . ?
C3 C2 C6 119.2(2) . . ?
C1 C2 C6 121.4(2) . . ?
C2 C3 C4 121.7(2) . . ?
C2 C3 H3 119.1 . . ?
C4 C3 H3 119.1 . . ?
C5 C4 C3 118.3(2) . . ?
C5 C4 H4 120.8 . . ?
C3 C4 H4 120.8 . . ?
N1 C5 C4 120.0(3) . . ?
N1 C5 H5 120.0 . . ?
C4 C5 H5 120.0 . . ?
O3 C6 O2 120.4(2) . . ?
O3 C6 C2 120.6(2) . . ?
O2 C6 C2 119.0(2) . . ?
O3 C6 Nd1 68.55(13) . 3_666 ?
O2 C6 Nd1 52.14(12) . 3_666 ?
C2 C6 Nd1 168.35(16) . 3_666 ?
O9 S1 O6 109.97(10) . . ?
O9 S1 O8 108.68(11) . . ?
O6 S1 O8 110.54(11) . . ?
O9 S1 O7 109.89(10) . . ?
O6 S1 O7 108.91(10) . . ?
O8 S1 O7 108.84(11) . . ?
S1 O6 Nd1 132.69(10) . . ?
S1 O8 Nd1 142.84(11) . 3_566 ?

loop_
_geom_bond_atom_site_label_1
_geom_bond_atom_site_label_2
_geom_bond_distance
_geom_bond_site_symmetry_2
_geom_bond_publ_flag
Nd1 O1 2.3731(18) . ?
Nd1 O8 2.4023(18) 3_566 ?
Nd1 O4 2.4312(18) . ?
Nd1 O6 2.4601(18) . ?
Nd1 O3 2.4840(17) 1_455 ?
Nd1 O2 2.5033(18) 3_666 ?
Nd1 O5 2.5205(18) . ?
Nd1 O2 2.5497(19) . ?
Nd1 O3 2.8662(18) 3_666 ?
Nd1 C6 3.076(3) 3_666 ?
O1 C1 1.262(3) . ?
O2 C6 1.282(3) . ?
O2 Nd1 2.5033(18) 3_666 ?
O3 C6 1.256(3) . ?
O3 Nd1 2.4840(17) 1_655 ?
O3 Nd1 2.8662(18) 3_666 ?
O4 H4A 0.8529 . ?
O4 H4B 0.8599 . ?
O5 H5A 0.8562 . ?
O5 H5B 0.8548 . ?
N1 C5 1.352(3) . ?
N1 C1 1.375(3) . ?
N1 H1 0.8600 . ?
C1 C2 1.437(3) . ?
C2 C3 1.386(3) . ?
C2 C6 1.487(3) . ?
C3 C4 1.399(4) . ?
C3 H3 0.9300 . ?
C4 C5 1.364(4) . ?
C4 H4 0.9300 . ?
C5 H5 0.9300 . ?
C6 Nd1 3.076(3) 3_666 ?
S1 O9 1.4741(18) . ?
S1 O6 1.4765(19) . ?
S1 O8 1.4820(18) . ?
S1 O7 1.4824(19) . ?
O8 Nd1 2.4023(18) 3_566 ?

loop_
_geom_torsion_atom_site_label_1
_geom_torsion_atom_site_label_2
_geom_torsion_atom_site_label_3
_geom_torsion_atom_site_label_4
_geom_torsion
_geom_torsion_site_symmetry_1
_geom_torsion_site_symmetry_2
_geom_torsion_site_symmetry_3
_geom_torsion_site_symmetry_4
_geom_torsion_publ_flag
O8 Nd1 O1 C1 -113.7(2) 3_566 . . . ?
O4 Nd1 O1 C1 35.8(2) . . . . ?
O6 Nd1 O1 C1 91.7(3) . . . . ?
O3 Nd1 O1 C1 173.3(2) 1_455 . . . ?
O2 Nd1 O1 C1 -44.6(3) 3_666 . . . ?
O5 Nd1 O1 C1 107.0(2) . . . . ?
O2 Nd1 O1 C1 -32.8(2) . . . . ?
O3 Nd1 O1 C1 -116.4(2) 3_666 . . . ?
C6 Nd1 O1 C1 -70.6(3) 3_666 . . . ?
O1 Nd1 O2 C6 43.4(2) . . . . ?
O8 Nd1 O2 C6 127.4(2) 3_566 . . . ?
O4 Nd1 O2 C6 -52.6(2) . . . . ?
O6 Nd1 O2 C6 -100.2(2) . . . . ?
O3 Nd1 O2 C6 107.0(2) 1_455 . . . ?
O2 Nd1 O2 C6 -146.8(3) 3_666 . . . ?
O5 Nd1 O2 C6 -5.9(2) . . . . ?
O3 Nd1 O2 C6 -168.2(2) 3_666 . . . ?
C6 Nd1 O2 C6 -156.54(19) 3_666 . . . ?
O1 Nd1 O2 Nd1 -169.76(10) . . . 3_666 ?
O8 Nd1 O2 Nd1 -85.76(8) 3_566 . . 3_666 ?
O4 Nd1 O2 Nd1 94.27(9) . . . 3_666 ?
O6 Nd1 O2 Nd1 46.63(11) . . . 3_666 ?
O3 Nd1 O2 Nd1 -106.20(12) 1_455 . . 3_666 ?
O2 Nd1 O2 Nd1 0.0 3_666 . . 3_666 ?
O5 Nd1 O2 Nd1 140.93(7) . . . 3_666 ?
O3 Nd1 O2 Nd1 -21.36(8) 3_666 . . 3_666 ?
C6 Nd1 O2 Nd1 -9.72(8) 3_666 . . 3_666 ?
Nd1 O1 C1 N1 -158.83(17) . . . . ?
Nd1 O1 C1 C2 20.6(4) . . . . ?
C5 N1 C1 O1 175.6(2) . . . . ?
C5 N1 C1 C2 -3.9(4) . . . . ?
O1 C1 C2 C3 -175.8(3) . . . . ?
N1 C1 C2 C3 3.6(4) . . . . ?
O1 C1 C2 C6 6.6(4) . . . . ?
N1 C1 C2 C6 -174.0(2) . . . . ?
C1 C2 C3 C4 -0.5(4) . . . . ?
C6 C2 C3 C4 177.2(3) . . . . ?
C2 C3 C4 C5 -2.7(4) . . . . ?
C1 N1 C5 C4 0.8(4) . . . . ?
C3 C4 C5 N1 2.6(4) . . . . ?
Nd1 O3 C6 O2 -170.5(5) 1_655 . . . ?
Nd1 O3 C6 O2 6.0(2) 3_666 . . . ?
Nd1 O3 C6 C2 11.6(8) 1_655 . . . ?
Nd1 O3 C6 C2 -171.9(2) 3_666 . . . ?
Nd1 O3 C6 Nd1 -176.4(7) 1_655 . . 3_666 ?
Nd1 O2 C6 O3 -7.1(3) 3_666 . . . ?
Nd1 O2 C6 O3 142.80(18) . . . . ?
Nd1 O2 C6 C2 170.88(18) 3_666 . . . ?
Nd1 O2 C6 C2 -39.3(3) . . . . ?
Nd1 O2 C6 Nd1 149.9(2) . . . 3_666 ?
C3 C2 C6 O3 4.3(4) . . . . ?
C1 C2 C6 O3 -178.1(2) . . . . ?
C3 C2 C6 O2 -173.6(2) . . . . ?
C1 C2 C6 O2 4.0(4) . . . . ?
C3 C2 C6 Nd1 -135.3(8) . . . 3_666 ?
C1 C2 C6 Nd1 42.3(10) . . . 3_666 ?
O9 S1 O6 Nd1 -177.93(12) . . . . ?
O8 S1 O6 Nd1 62.07(16) . . . . ?
O7 S1 O6 Nd1 -57.46(16) . . . . ?
O1 Nd1 O6 S1 78.87(18) . . . . ?
O8 Nd1 O6 S1 -67.44(17) 3_566 . . . ?
O4 Nd1 O6 S1 138.42(16) . . . . ?
O3 Nd1 O6 S1 -8.60(14) 1_455 . . . ?
O2 Nd1 O6 S1 -134.10(15) 3_666 . . . ?
O5 Nd1 O6 S1 63.40(14) . . . . ?
O2 Nd1 O6 S1 -175.50(12) . . . . ?
O3 Nd1 O6 S1 -85.58(14) 3_666 . . . ?
C6 Nd1 O6 S1 -111.68(15) 3_666 . . . ?
O9 S1 O8 Nd1 -147.18(17) . . . 3_566 ?
O6 S1 O8 Nd1 -26.4(2) . . . 3_566 ?
O7 S1 O8 Nd1 93.17(19) . . . 3_566 ?
